data_7051118
loop_
_publ_author_name
'Xiang, Hua'
'Gao, Song'
'Lu, Tong-Bu'
'Luck, Rudy L.'
'Mao, Zong-Wan'
'Chen, Xiao-Ming'
'Ji, Liang-Nian'

_publ_section_title
;
 [NiL1]3[Cr(CN)6]2&#x00B7;18H2O [L1=3,10-bis(2-hydroxyethyl)-
 1,3,5,8,10,12-hexaazacyclotetradecane]: a two-dimensional bimetallic
 assembly exhibiting antiferromagnetic ordering and metamagnetic
 behavior
;
_journal_issue 6
_journal_name_full 'New Journal of Chemistry'
_journal_page_first 875
_journal_paper_doi 10.1039/b101778k
_journal_volume 25
_journal_year 2001
_chemical_formula_sum 'C48 H126 Cr2 N30 Ni3 O24'
_chemical_formula_weight 1787.76
_chemical_name_systematic
; 
? 
;
_space_group_IT_number 165
_symmetry_cell_setting trigonal
_symmetry_space_group_name_Hall '-P 3 2"c'
_symmetry_space_group_name_H-M 'P -3 c 1'
_atom_sites_solution_hydrogens geom
_atom_sites_solution_primary direct
_atom_sites_solution_secondary difmap
_audit_creation_method SHELXL-97
_cell_angle_alpha 90.00
_cell_angle_beta 90.00
_cell_angle_gamma 120.00
_cell_formula_units_Z 2
_cell_length_a 15.049(2)
_cell_length_b 15.049(2)
_cell_length_c 18.794(4)
_cell_measurement_temperature 293(2)
_cell_volume 3686.1(10)
_computing_structure_refinement 'SHELXL-97 (Sheldrick, 1997)'
_computing_structure_solution 'SHELXS-97 (Sheldrick, 1990)'
_diffrn_ambient_temperature 293(2)
_diffrn_measured_fraction_theta_full 0.892
_diffrn_measured_fraction_theta_max 0.892
_diffrn_radiation_monochromator graphite
_diffrn_radiation_source 'fine-focus sealed tube'
_diffrn_radiation_type MoK\a
_diffrn_radiation_wavelength 0.71073
_diffrn_reflns_av_R_equivalents 0.0440
_diffrn_reflns_av_sigmaI/netI 0.0427
_diffrn_reflns_limit_h_max 21
_diffrn_reflns_limit_h_min -9
_diffrn_reflns_limit_k_max 16
_diffrn_reflns_limit_k_min -20
_diffrn_reflns_limit_l_max 26
_diffrn_reflns_limit_l_min -8
_diffrn_reflns_number 16667
_diffrn_reflns_theta_full 30.11
_diffrn_reflns_theta_max 30.11
_diffrn_reflns_theta_min 4.23
_exptl_absorpt_coefficient_mu 1.114
_exptl_crystal_density_diffrn 1.449
_exptl_crystal_density_method 'not measured'
_exptl_crystal_F_000 1696
_exptl_crystal_size_max 0.20
_exptl_crystal_size_mid 0.19
_exptl_crystal_size_min 0.12
_refine_diff_density_max 0.553
_refine_diff_density_min -0.469
_refine_diff_density_rms 0.062
_refine_ls_extinction_method none
_refine_ls_goodness_of_fit_ref 1.004
_refine_ls_hydrogen_treatment mixed
_refine_ls_matrix_type full
_refine_ls_number_parameters 153
_refine_ls_number_reflns 3583
_refine_ls_number_restraints 0
_refine_ls_restrained_S_all 1.004
_refine_ls_R_factor_all 0.0748
_refine_ls_R_factor_gt 0.0324
_refine_ls_shift/su_max 0.000
_refine_ls_shift/su_mean 0.000
_refine_ls_structure_factor_coef Fsqd
_refine_ls_weighting_details 'w=1/[\s^2^(Fo^2^)+(0.0489P)^2^+0.1872P] where P=(Fo^2^+2Fc^2^)/3'
_refine_ls_weighting_scheme calc
_refine_ls_wR_factor_gt 0.0859
_refine_ls_wR_factor_ref 0.1007
_reflns_number_gt 2070
_reflns_number_total 3583
_reflns_threshold_expression >2sigma(I)
_cod_data_source_file b101778k.txt
_cod_data_source_block ni
_cod_depositor_comments
;
The following automatic conversions were performed:

'_refine_ls_weighting_scheme' value 'calc
w=1/[\s^2^(Fo^2^)+(0.0489P)^2^+0.1872P] where P=(Fo^2^+2Fc^2^)/3' was
changed to 'calc'. New tag '_refine_ls_weighting_details' was
created. The value of the new tag was set to
'w=1/[\s^2^(Fo^2^)+(0.0489P)^2^+0.1872P] where P=(Fo^2^+2Fc^2^)/3'.

Automatic conversion script
Id: cif_fix_values 3143 2015-03-26 13:38:13Z robertas 
;
_cod_original_cell_volume 3685.9(10)
_cod_original_sg_symbol_H-M P-3c1
_cod_database_code 7051118

loop_
_symmetry_equiv_pos_as_xyz
'x, y, z'
'-y, x-y, z'
'-x+y, -x, z'
'y, x, -z+1/2'
'x-y, -y, -z+1/2'
'-x, -x+y, -z+1/2'
'-x, -y, -z'
'y, -x+y, -z'
'x-y, x, -z'
'-y, -x, z-1/2'
'-x+y, y, z-1/2'
'x, x-y, z-1/2'

loop_
_atom_site_label
_atom_site_type_symbol
_atom_site_fract_x
_atom_site_fract_y
_atom_site_fract_z
_atom_site_U_iso_or_equiv
_atom_site_adp_type
_atom_site_occupancy
_atom_site_calc_flag
_atom_site_refinement_flags
_atom_site_disorder_assembly
_atom_site_disorder_group
Cr Cr 0.6667 0.3333 0.34291(3) 0.02003(12) Uani 1 d S . .
Ni Ni 0.5000 0.0000 0.5000 0.02317(10) Uani 1 d S . .
N4 N 0.36605(13) -0.02231(14) 0.45085(9) 0.0303(4) Uani 1 d . . .
H4N H 0.3148 -0.0853 0.4684 0.036 Uiso 1 d R . .
N3 N 0.34363(14) 0.08997(14) 0.53462(9) 0.0357(4) Uani 1 d . . .
N2 N 0.58522(14) 0.14041(14) 0.44796(9) 0.0329(4) Uani 1 d . . .
N5 N 0.51847(13) -0.07014(13) 0.41121(8) 0.0281(4) Uani 1 d . . .
H5N H 0.5617 -0.0130 0.3806 0.034 Uiso 1 d R . .
C2 C 0.61526(14) 0.20847(15) 0.40962(10) 0.0253(4) Uani 1 d . . .
C6 C 0.34615(18) 0.06396(18) 0.46077(11) 0.0357(5) Uani 1 d . . .
H6A H 0.3995 0.1238 0.4365 0.043 Uiso 1 d R . .
H6B H 0.2812 0.0464 0.4386 0.043 Uiso 1 d R . .
C8 C 0.41777(17) -0.12058(19) 0.37519(12) 0.0384(6) Uani 1 d . . .
H8A H 0.3713 -0.1834 0.4002 0.046 Uiso 1 d R . .
H8B H 0.4251 -0.1380 0.3267 0.046 Uiso 1 d R . .
C5 C 0.44003(17) 0.13879(16) 0.57190(11) 0.0341(5) Uani 1 d . . .
H5A H 0.4317 0.1677 0.6159 0.041 Uiso 1 d R . .
H5B H 0.4901 0.1951 0.5431 0.041 Uiso 1 d R . .
C7 C 0.37479(19) -0.04791(19) 0.37533(11) 0.0384(5) Uani 1 d . . .
H7A H 0.4204 0.0143 0.3495 0.046 Uiso 1 d R . .
H7B H 0.3080 -0.0801 0.3525 0.046 Uiso 1 d R . .
O1 O 0.19390(15) 0.11231(15) 0.62661(10) 0.0575(5) Uani 1 d . . .
H1A H 0.1768 0.1299 0.6690 0.069 Uiso 0.50 d PR . .
H1B H 0.1493 0.0769 0.5803 0.069 Uiso 0.50 d PR . .
C4 C 0.25669(18) 0.0080(2) 0.57398(13) 0.0443(6) Uani 1 d . . .
H4A H 0.2734 -0.0446 0.5859 0.053 Uiso 1 d R . .
H4B H 0.1972 -0.0229 0.5430 0.053 Uiso 1 d R . .
C1 C 0.53056(19) 0.26283(18) 0.28559(11) 0.0377(5) Uani 1 d . . .
C3 C 0.2289(2) 0.0427(2) 0.64087(14) 0.0546(7) Uani 1 d . . .
H3A H 0.1753 -0.0167 0.6654 0.065 Uiso 1 d R . .
H3B H 0.2884 0.0747 0.6719 0.065 Uiso 1 d R . .
N1 N 0.4516(2) 0.2277(2) 0.25968(14) 0.0699(8) Uani 1 d . . .
O1W O 0.0000 0.0000 0.57239(18) 0.0563(8) Uani 1 d S . .
H1WA H 0.0698 0.0421 0.5957 0.068 Uiso 0.50 d PR . .
H1WB H -0.0280 -0.0213 0.5225 0.068 Uiso 0.17 d PR . .
O2W O 0.4089(2) 0.4089(2) 0.2500 0.1005(12) Uani 1 d S . .
H2WA H 0.3933 0.3396 0.2683 0.121 Uiso 1 d R . .
O3W O 0.2342(3) 0.1962(3) 0.7613(3) 0.0799(15) Uani 0.50 d P . .
H3WC H 0.1978 0.1588 0.7956 0.096 Uiso 0.50 d PR . .
H3WA H 0.2949 0.2005 0.7601 0.096 Uiso 0.50 d PR . .

loop_
_atom_site_aniso_label
_atom_site_aniso_U_11
_atom_site_aniso_U_22
_atom_site_aniso_U_33
_atom_site_aniso_U_23
_atom_site_aniso_U_13
_atom_site_aniso_U_12
Cr 0.02089(17) 0.02089(17) 0.0183(2) 0.000 0.000 0.01044(9)
Ni 0.0266(2) 0.01857(18) 0.02299(17) 0.00068(13) 0.00106(15) 0.01032(17)
N4 0.0305(10) 0.0305(10) 0.0313(9) -0.0029(8) -0.0017(8) 0.0164(8)
N3 0.0345(10) 0.0378(11) 0.0385(10) -0.0035(8) 0.0011(8) 0.0209(9)
N2 0.0360(11) 0.0253(9) 0.0348(9) 0.0045(8) 0.0043(8) 0.0133(8)
N5 0.0282(9) 0.0265(9) 0.0278(9) -0.0018(7) 0.0011(7) 0.0124(8)
C2 0.0246(11) 0.0240(10) 0.0268(9) -0.0021(8) 0.0007(8) 0.0119(9)
C6 0.0363(13) 0.0377(13) 0.0403(12) -0.0015(10) -0.0032(10) 0.0240(11)
C8 0.0369(13) 0.0408(13) 0.0368(12) -0.0155(11) -0.0065(10) 0.0189(11)
C5 0.0359(12) 0.0291(12) 0.0387(12) -0.0050(10) 0.0037(10) 0.0174(10)
C7 0.0390(13) 0.0454(14) 0.0325(12) -0.0078(10) -0.0103(10) 0.0223(12)
O1 0.0516(12) 0.0636(13) 0.0613(11) -0.0125(10) 0.0021(9) 0.0318(10)
C4 0.0343(13) 0.0462(15) 0.0542(15) 0.0005(12) 0.0057(11) 0.0214(12)
C1 0.0414(13) 0.0426(14) 0.0294(10) -0.0076(10) -0.0074(10) 0.0213(12)
C3 0.0449(16) 0.0692(19) 0.0506(15) 0.0074(14) 0.0075(12) 0.0293(15)
N1 0.0511(15) 0.091(2) 0.0661(15) -0.0264(14) -0.0267(13) 0.0346(15)
O1W 0.0513(12) 0.0513(12) 0.067(2) 0.000 0.000 0.0256(6)
O2W 0.0868(19) 0.0868(19) 0.132(3) -0.0176(11) 0.0176(11) 0.047(2)
O3W 0.054(2) 0.112(4) 0.073(3) -0.012(3) 0.009(2) 0.041(3)

loop_
_atom_type_symbol
_atom_type_description
_atom_type_scat_dispersion_real
_atom_type_scat_dispersion_imag
_atom_type_scat_source
C C 0.0033 0.0016 'International Tables Vol C Tables 4.2.6.8 and 6.1.1.4'
H H 0.0000 0.0000 'International Tables Vol C Tables 4.2.6.8 and 6.1.1.4'
N N 0.0061 0.0033 'International Tables Vol C Tables 4.2.6.8 and 6.1.1.4'
O O 0.0106 0.0060 'International Tables Vol C Tables 4.2.6.8 and 6.1.1.4'
Cr Cr 0.3209 0.6236 'International Tables Vol C Tables 4.2.6.8 and 6.1.1.4'
Ni Ni 0.3393 1.1124 'International Tables Vol C Tables 4.2.6.8 and 6.1.1.4'

loop_
_geom_angle_atom_site_label_1
_geom_angle_atom_site_label_2
_geom_angle_atom_site_label_3
_geom_angle
_geom_angle_site_symmetry_1
_geom_angle_site_symmetry_3
_geom_angle_publ_flag
C2 Cr C2 86.84(8) . 2_655 ?
C2 Cr C2 86.84(8) . 3_665 ?
C2 Cr C2 86.84(8) 2_655 3_665 ?
C2 Cr C1 86.00(8) . 2_655 ?
C2 Cr C1 91.43(8) 2_655 2_655 ?
C2 Cr C1 172.72(8) 3_665 2_655 ?
C2 Cr C1 91.43(8) . . ?
C2 Cr C1 172.72(8) 2_655 . ?
C2 Cr C1 86.00(8) 3_665 . ?
C1 Cr C1 95.51(9) 2_655 . ?
C2 Cr C1 172.72(9) . 3_665 ?
C2 Cr C1 86.00(8) 2_655 3_665 ?
C2 Cr C1 91.43(8) 3_665 3_665 ?
C1 Cr C1 95.51(8) 2_655 3_665 ?
C1 Cr C1 95.51(9) . 3_665 ?
N5 Ni N5 180.0 7_656 . ?
N5 Ni N4 94.23(6) 7_656 . ?
N5 Ni N4 85.77(6) . . ?
N5 Ni N4 85.77(6) 7_656 7_656 ?
N5 Ni N4 94.23(6) . 7_656 ?
N4 Ni N4 180.0 . 7_656 ?
N5 Ni N2 88.12(7) 7_656 7_656 ?
N5 Ni N2 91.88(7) . 7_656 ?
N4 Ni N2 89.39(7) . 7_656 ?
N4 Ni N2 90.61(7) 7_656 7_656 ?
N5 Ni N2 91.88(7) 7_656 . ?
N5 Ni N2 88.12(7) . . ?
N4 Ni N2 90.61(7) . . ?
N4 Ni N2 89.39(7) 7_656 . ?
N2 Ni N2 180.0 7_656 . ?
C6 N4 C7 115.32(16) . . ?
C6 N4 Ni 113.91(13) . . ?
C7 N4 Ni 105.05(13) . . ?
C5 N3 C6 116.68(18) . . ?
C5 N3 C4 115.47(18) . . ?
C6 N3 C4 112.82(19) . . ?
C2 N2 Ni 165.68(17) . . ?
C8 N5 C5 114.89(17) . 7_656 ?
C8 N5 Ni 105.50(12) . . ?
C5 N5 Ni 113.19(12) 7_656 . ?
N2 C2 Cr 177.82(17) . . ?
N3 C6 N4 113.66(17) . . ?
N5 C8 C7 108.97(17) . . ?
N3 C5 N5 114.61(17) . 7_656 ?
N4 C7 C8 108.09(17) . . ?
N3 C4 C3 114.6(2) . . ?
N1 C1 Cr 172.6(2) . . ?
O1 C3 C4 111.8(2) . . ?

loop_
_geom_bond_atom_site_label_1
_geom_bond_atom_site_label_2
_geom_bond_distance
_geom_bond_site_symmetry_2
_geom_bond_publ_flag
Cr C2 2.061(2) . ?
Cr C2 2.061(2) 2_655 ?
Cr C2 2.061(2) 3_665 ?
Cr C1 2.076(2) 2_655 ?
Cr C1 2.076(2) . ?
Cr C1 2.076(2) 3_665 ?
Ni N5 2.0662(16) 7_656 ?
Ni N5 2.0662(16) . ?
Ni N4 2.0862(17) . ?
Ni N4 2.0862(17) 7_656 ?
Ni N2 2.0872(18) 7_656 ?
Ni N2 2.0872(18) . ?
N4 C6 1.483(3) . ?
N4 C7 1.493(3) . ?
N3 C5 1.439(3) . ?
N3 C6 1.448(3) . ?
N3 C4 1.472(3) . ?
N2 C2 1.144(3) . ?
N5 C8 1.477(3) . ?
N5 C5 1.484(3) 7_656 ?
C8 C7 1.524(3) . ?
C5 N5 1.484(3) 7_656 ?
O1 C3 1.414(3) . ?
C4 C3 1.498(3) . ?
C1 N1 1.141(3) . ?
O3W O3W 1.078(8) 4_556 ?
